data_7720146
loop_
_publ_author_name
'Mandal, Chhotan'
'Kundu, Abhishek'
'Panda, Sourav'
'Mukherjee, Debabrata'

_publ_section_title
;
 The behavior of potassium follows that of calcium in heterobimetallic
 'K-H-Al' hydrides on a picolyl-derived chemically non-innocent triaza
 ligand.
;
_journal_issue 9
_journal_name_full 'Dalton transactions (Cambridge, England : 2003)'
_journal_page_first 3934
_journal_page_last 3942
_journal_paper_doi 10.1039/d6dt00079g
_journal_volume 55
_journal_year 2026
_chemical_formula_moiety 'C54 H100 Al2 K2 N8 Si4, C6 H14'
_chemical_formula_sum 'C60 H114 Al2 K2 N8 Si4'
_chemical_formula_weight 1192.11
_space_group_crystal_system triclinic
_space_group_IT_number 2
_space_group_name_Hall '-P 1'
_space_group_name_H-M_alt 'P -1'
_atom_sites_solution_hydrogens mixed
_audit_creation_date 2025-08-18
_audit_creation_method
;
Olex2 1.5
(compiled 2024.02.16 svn.r378c4104 for OlexSys, GUI svn.r6928)
;
_audit_update_record
;
2025-08-21 deposited with the CCDC.	2026-02-03 downloaded from the CCDC.
;
_cell_angle_alpha 111.533(2)
_cell_angle_beta 99.527(2)
_cell_angle_gamma 96.346(2)
_cell_formula_units_Z 1
_cell_length_a 11.0463(7)
_cell_length_b 11.9570(7)
_cell_length_c 14.8732(8)
_cell_measurement_reflns_used 6738
_cell_measurement_temperature 100(2)
_cell_measurement_theta_max 25.690
_cell_measurement_theta_min 1.882
_cell_volume 1770.46(18)
_computing_molecular_graphics 'Olex2 1.5 (Dolomanov et al., 2009)'
_computing_publication_material 'Olex2 1.5 (Dolomanov et al., 2009)'
_computing_structure_refinement 'SHELXL 2019/3 (Sheldrick, 2015)'
_computing_structure_solution 'SHELXT 2018/2 (Sheldrick, 2018)'
_diffrn_ambient_temperature 100.00
_diffrn_measured_fraction_theta_full 0.999
_diffrn_measured_fraction_theta_max 0.997
_diffrn_measurement_device_type 'Bruker SMART CCD 6000 area detector'
_diffrn_measurement_method '\w scans'
_diffrn_radiation_type MoK\a
_diffrn_radiation_wavelength 0.71073
_diffrn_reflns_av_R_equivalents 0.0379
_diffrn_reflns_av_unetI/netI 0.0174
_diffrn_reflns_Laue_measured_fraction_full 0.999
_diffrn_reflns_Laue_measured_fraction_max 0.997
_diffrn_reflns_limit_h_max 13
_diffrn_reflns_limit_h_min -13
_diffrn_reflns_limit_k_max 14
_diffrn_reflns_limit_k_min -14
_diffrn_reflns_limit_l_max 18
_diffrn_reflns_limit_l_min -18
_diffrn_reflns_number 95178
_diffrn_reflns_point_group_measured_fraction_full 0.999
_diffrn_reflns_point_group_measured_fraction_max 0.997
_diffrn_reflns_theta_full 25.242
_diffrn_reflns_theta_max 25.690
_diffrn_reflns_theta_min 1.882
_exptl_absorpt_coefficient_mu 0.266
_exptl_absorpt_correction_type multi-scan
_exptl_crystal_colour 'clear greenish green'
_exptl_crystal_colour_lustre clear
_exptl_crystal_colour_modifier greenish
_exptl_crystal_colour_primary green
_exptl_crystal_density_diffrn 1.118
_exptl_crystal_description block
_exptl_crystal_F_000 650
_exptl_crystal_size_max 0.0126
_exptl_crystal_size_mid 0.0124
_exptl_crystal_size_min 0.0122
_exptl_transmission_factor_max 0.997
_exptl_transmission_factor_min 0.997
_refine_diff_density_max 1.396
_refine_diff_density_min -0.915
_refine_diff_density_rms 0.067
_refine_ls_extinction_method none
_refine_ls_goodness_of_fit_ref 1.083
_refine_ls_hydrogen_treatment mixed
_refine_ls_matrix_type full
_refine_ls_number_parameters 363
_refine_ls_number_reflns 6738
_refine_ls_number_restraints 0
_refine_ls_restrained_S_all 1.083
_refine_ls_R_factor_all 0.0510
_refine_ls_R_factor_gt 0.0491
_refine_ls_shift/su_max 0.001
_refine_ls_shift/su_mean 0.000
_refine_ls_structure_factor_coef Fsqd
_refine_ls_weighting_details 'w=1/[\s^2^(Fo^2^)+(0.0595P)^2^+2.2848P] where P=(Fo^2^+2Fc^2^)/3'
_refine_ls_weighting_scheme calc
_refine_ls_wR_factor_gt 0.1301
_refine_ls_wR_factor_ref 0.1322
_reflns_Friedel_coverage 0.000
_reflns_number_gt 6418
_reflns_number_total 6738
_reflns_threshold_expression 'I > 2\s(I)'
_cod_data_source_file d6dt00079g2.cif
_cod_data_source_block dmcmmesalk
_cod_depositor_comments 'Adding full bibliography for 7720145--7720151.cif.'
_cod_database_code 7720146
_shelx_shelxl_version_number 2019/3
_shelx_space_group_comment
;
The symmetry employed for this shelxl refinement is uniquely defined
by the following loop, which should always be used as a source of
symmetry information in preference to the above space-group names.
They are only intended as comments.
;
_shelx_estimated_absorpt_t_max 0.997
_shelx_estimated_absorpt_t_min 0.997
_olex2_refinement_description
;
1. Fixed Uiso
 At 1.2 times of:
  All C(H) groups, All C(H,H) groups
 At 1.5 times of:
  All C(H,H,H) groups
2.a Ternary CH refined with riding coordinates:
 C4(H4), C2(H2), C3(H3)
2.b Secondary CH2 refined with riding coordinates:
 C16(H16A,H16B), C17(H17A,H17B), C15(H15A,H15B), C18(H18A,H18B), C20(H20A,
 H20B), C30(H30A,H30B), C29(H29A,H29B)
2.c Aromatic/amide H refined with riding coordinates:
 C12(H12), C9(H9)
2.d Idealised Me refined as rotating group:
 C25(H25A,H25B,H25C), C22(H22A,H22B,H22C), C8(H8A,H8B,H8C), C19(H19A,H19B,
 H19C), C23(H23A,H23B,H23C), C26(H26A,H26B,H26C), C14(H14A,H14B,H14C), C27(H27A,
 H27B,H27C), C11(H11A,H11B,H11C), C24(H24A,H24B,H24C), C21(H21A,H21B,H21C),
 C28(H28A,H28B,H28C)
;
_olex2_submission_special_instructions 'No special instructions were received'

loop_
_space_group_symop_operation_xyz
'x, y, z'
'-x, -y, -z'

loop_
_atom_site_label
_atom_site_type_symbol
_atom_site_fract_x
_atom_site_fract_y
_atom_site_fract_z
_atom_site_U_iso_or_equiv
_atom_site_adp_type
_atom_site_occupancy
_atom_site_site_symmetry_order
_atom_site_calc_flag
_atom_site_refinement_flags_posn
_atom_site_refinement_flags_adp
_atom_site_refinement_flags_occupancy
_atom_site_disorder_assembly
_atom_site_disorder_group
K001 K 1.00840(5) 0.75259(6) 0.61173(4) 0.03728(16) Uani 1 1 d . . . . .
Si02 Si 0.51025(5) 0.69938(5) 0.32071(4) 0.02078(14) Uani 1 1 d . . . . .
Al03 Al 0.77939(5) 0.68127(5) 0.40928(4) 0.01575(14) Uani 1 1 d . . . . .
Si04 Si 0.73084(6) 0.89635(5) 0.35719(4) 0.02181(15) Uani 1 1 d . . . . .
N2 N 0.74890(16) 0.65237(16) 0.51859(12) 0.0200(4) Uani 1 1 d . . . . .
N4 N 0.66849(16) 0.75599(15) 0.35447(12) 0.0178(3) Uani 1 1 d . . . . .
N3 N 0.85153(18) 0.84341(17) 0.73953(13) 0.0236(4) Uani 1 1 d . . . . .
N1 N 0.79002(15) 0.51525(15) 0.34696(12) 0.0172(3) Uani 1 1 d . . . . .
C1 C 0.82436(19) 0.45055(19) 0.26175(15) 0.0192(4) Uani 1 1 d . . . . .
C6 C 0.86885(19) 0.51953(18) 0.20333(15) 0.0196(4) Uani 1 1 d . . . . .
C13 C 0.9939(2) 0.5792(2) 0.22918(16) 0.0245(4) Uani 1 1 d . . . . .
C16 C 0.6789(2) 0.7215(2) 0.58809(15) 0.0230(4) Uani 1 1 d . . . . .
H16A H 0.592943 0.674209 0.570534 0.028 Uiso 1 1 calc R U . . .
H16B H 0.672837 0.799248 0.579787 0.028 Uiso 1 1 calc R U . . .
C4 C 0.7237(2) 0.32094(19) 0.36119(16) 0.0230(4) Uani 1 1 d . . . . .
H4 H 0.655597 0.285026 0.384815 0.028 Uiso 1 1 calc R U . . .
C17 C 0.7346(2) 0.7510(2) 0.69709(15) 0.0252(5) Uani 1 1 d . . . . .
H17A H 0.671925 0.780972 0.736167 0.030 Uiso 1 1 calc R U . . .
H17B H 0.751306 0.674631 0.704079 0.030 Uiso 1 1 calc R U . . .
C15 C 0.7228(2) 0.52230(19) 0.49772(16) 0.0236(4) Uani 1 1 d . . . . .
H15A H 0.631276 0.492534 0.479164 0.028 Uiso 1 1 calc R U . . .
H15B H 0.756804 0.508563 0.557909 0.028 Uiso 1 1 calc R U . . .
C7 C 0.7884(2) 0.51761(19) 0.11910(15) 0.0220(4) Uani 1 1 d . . . . .
C5 C 0.7813(2) 0.45137(19) 0.41363(16) 0.0250(5) Uani 1 1 d . . . . .
C2 C 0.8167(2) 0.3267(2) 0.22688(16) 0.0267(5) Uani 1 1 d . . . . .
H2 H 0.818622 0.283866 0.155516 0.032 Uiso 1 1 calc R U . . .
C12 C 1.0361(2) 0.6345(2) 0.16982(17) 0.0279(5) Uani 1 1 d . . . . .
H12 H 1.120864 0.674572 0.187208 0.033 Uiso 1 1 calc R U . . .
C18 C 0.9095(2) 0.8462(2) 0.83671(16) 0.0269(5) Uani 1 1 d . . . . .
H18A H 0.919609 0.762281 0.829359 0.032 Uiso 1 1 calc R U . . .
H18B H 0.852685 0.872766 0.882242 0.032 Uiso 1 1 calc R U . . .
C25 C 0.8067(2) 1.0072(2) 0.48684(18) 0.0308(5) Uani 1 1 d . . . . .
H25A H 0.745701 1.015643 0.528710 0.046 Uiso 1 1 calc R U . . .
H25B H 0.836859 1.087095 0.486191 0.046 Uiso 1 1 calc R U . . .
H25C H 0.877278 0.976853 0.513339 0.046 Uiso 1 1 calc R U . . .
C3 C 0.7438(2) 0.2585(2) 0.26959(16) 0.0255(5) Uani 1 1 d . . . . .
H3 H 0.685379 0.180427 0.224629 0.031 Uiso 1 1 calc R U . . .
C9 C 0.8348(2) 0.5745(2) 0.06215(16) 0.0265(5) Uani 1 1 d . . . . .
H9 H 0.780204 0.573176 0.005119 0.032 Uiso 1 1 calc R U . . .
C10 C 0.9581(2) 0.6329(2) 0.08592(17) 0.0276(5) Uani 1 1 d . . . . .
C22 C 0.4736(2) 0.5429(2) 0.32036(18) 0.0275(5) Uani 1 1 d . . . . .
H22A H 0.526078 0.490770 0.283338 0.041 Uiso 1 1 calc R U . . .
H22B H 0.385397 0.507589 0.288826 0.041 Uiso 1 1 calc R U . . .
H22C H 0.490208 0.548130 0.388732 0.041 Uiso 1 1 calc R U . . .
C8 C 0.6543(2) 0.4519(2) 0.08799(17) 0.0318(5) Uani 1 1 d . . . . .
H8A H 0.604269 0.487793 0.048679 0.048 Uiso 1 1 calc R U . . .
H8B H 0.621605 0.460234 0.147051 0.048 Uiso 1 1 calc R U . . .
H8C H 0.649759 0.365038 0.048017 0.048 Uiso 1 1 calc R U . . .
C19 C 1.0361(2) 0.9309(2) 0.88299(17) 0.0292(5) Uani 1 1 d . . . . .
H19A H 1.088778 0.913694 0.834392 0.044 Uiso 1 1 calc R U . . .
H19B H 1.076244 0.917423 0.941077 0.044 Uiso 1 1 calc R U . . .
H19C H 1.024773 1.016143 0.903325 0.044 Uiso 1 1 calc R U . . .
C23 C 0.4250(2) 0.7973(2) 0.4097(2) 0.0371(6) Uani 1 1 d . . . . .
H23A H 0.446034 0.788814 0.473249 0.056 Uiso 1 1 calc R U . . .
H23B H 0.334778 0.771034 0.382461 0.056 Uiso 1 1 calc R U . . .
H23C H 0.449824 0.883034 0.419797 0.056 Uiso 1 1 calc R U . . .
C26 C 0.8508(3) 0.8838(2) 0.2806(2) 0.0360(6) Uani 1 1 d . . . . .
H26A H 0.921497 0.854766 0.308585 0.054 Uiso 1 1 calc R U . . .
H26B H 0.880154 0.964198 0.280675 0.054 Uiso 1 1 calc R U . . .
H26C H 0.813805 0.825704 0.212453 0.054 Uiso 1 1 calc R U . . .
C20 C 0.8310(2) 0.9656(2) 0.7445(2) 0.0351(6) Uani 1 1 d . . . . .
H20A H 0.800484 0.959207 0.676007 0.042 Uiso 1 1 calc R U . . .
H20B H 0.912714 1.022233 0.771371 0.042 Uiso 1 1 calc R U . . .
C14 C 1.0840(2) 0.5810(3) 0.31766(19) 0.0362(6) Uani 1 1 d . . . . .
H14A H 1.053751 0.512324 0.334173 0.054 Uiso 1 1 calc R U . . .
H14B H 1.090561 0.658155 0.374285 0.054 Uiso 1 1 calc R U . . .
H14C H 1.166307 0.573625 0.302140 0.054 Uiso 1 1 calc R U . . .
C27 C 0.6116(3) 0.9735(2) 0.3097(2) 0.0383(6) Uani 1 1 d . . . . .
H27A H 0.578996 0.927234 0.238343 0.057 Uiso 1 1 calc R U . . .
H27B H 0.650716 1.056874 0.321754 0.057 Uiso 1 1 calc R U . . .
H27C H 0.542993 0.976644 0.344167 0.057 Uiso 1 1 calc R U . . .
C11 C 1.0055(3) 0.6914(2) 0.0209(2) 0.0382(6) Uani 1 1 d . . . . .
H11A H 0.951270 0.747448 0.011191 0.057 Uiso 1 1 calc R U . . .
H11B H 1.005135 0.627643 -0.043503 0.057 Uiso 1 1 calc R U . . .
H11C H 1.090897 0.736993 0.052810 0.057 Uiso 1 1 calc R U . . .
C24 C 0.4378(2) 0.6840(2) 0.19225(19) 0.0372(6) Uani 1 1 d . . . . .
H24A H 0.429904 0.765125 0.192828 0.056 Uiso 1 1 calc R U . . .
H24B H 0.354916 0.631754 0.169918 0.056 Uiso 1 1 calc R U . . .
H24C H 0.490881 0.647268 0.146979 0.056 Uiso 1 1 calc R U . . .
C21 C 0.7399(3) 1.0231(3) 0.8063(3) 0.0539(8) Uani 1 1 d . . . . .
H21A H 0.656201 0.972449 0.776945 0.081 Uiso 1 1 calc R U . . .
H21B H 0.737802 1.105361 0.807641 0.081 Uiso 1 1 calc R U . . .
H21C H 0.767162 1.028272 0.874110 0.081 Uiso 1 1 calc R U . . .
C28 C 0.3626(3) 0.2255(3) 0.0195(3) 0.0588(8) Uani 1 1 d . . . . .
H28A H 0.393055 0.243480 -0.032895 0.088 Uiso 1 1 calc R U . . .
H28B H 0.359835 0.302289 0.073388 0.088 Uiso 1 1 calc R U . . .
H28C H 0.278486 0.175334 -0.007628 0.088 Uiso 1 1 calc R U . . .
C30 C 0.4604(4) 0.0400(4) -0.0151(3) 0.0612(9) Uani 1 1 d . . . . .
H30A H 0.492724 0.057335 -0.067813 0.073 Uiso 1 1 calc R U . . .
H30B H 0.374938 -0.008871 -0.045782 0.073 Uiso 1 1 calc R U . . .
C29 C 0.4493(4) 0.1569(4) 0.0589(3) 0.0680(10) Uani 1 1 d . . . . .
H29A H 0.533301 0.209248 0.087455 0.082 Uiso 1 1 calc R U . . .
H29B H 0.419053 0.141737 0.113209 0.082 Uiso 1 1 calc R U . . .
H5 H 0.882(3) 0.458(3) 0.448(2) 0.041(8) Uiso 1 1 d . . . . .
H H 0.909(3) 0.764(3) 0.438(2) 0.035(7) Uiso 1 1 d . . . . .

loop_
_atom_site_aniso_label
_atom_site_aniso_U_11
_atom_site_aniso_U_22
_atom_site_aniso_U_33
_atom_site_aniso_U_23
_atom_site_aniso_U_13
_atom_site_aniso_U_12
K001 0.0247(3) 0.0618(4) 0.0213(3) 0.0107(2) 0.00382(19) 0.0139(2)
Si02 0.0173(3) 0.0202(3) 0.0221(3) 0.0054(2) 0.0040(2) 0.0037(2)
Al03 0.0168(3) 0.0153(3) 0.0147(3) 0.0058(2) 0.0036(2) 0.0017(2)
Si04 0.0285(3) 0.0157(3) 0.0245(3) 0.0094(2) 0.0111(2) 0.0038(2)
N2 0.0251(9) 0.0195(8) 0.0161(8) 0.0062(7) 0.0069(7) 0.0059(7)
N4 0.0195(8) 0.0155(8) 0.0195(8) 0.0080(7) 0.0051(6) 0.0028(6)
N3 0.0302(10) 0.0240(9) 0.0171(8) 0.0085(7) 0.0063(7) 0.0033(7)
N1 0.0205(8) 0.0173(8) 0.0160(8) 0.0081(7) 0.0055(6) 0.0044(6)
C1 0.0198(10) 0.0223(10) 0.0172(9) 0.0087(8) 0.0050(8) 0.0062(8)
C6 0.0245(10) 0.0192(9) 0.0175(9) 0.0069(8) 0.0090(8) 0.0082(8)
C13 0.0246(11) 0.0272(11) 0.0233(11) 0.0090(9) 0.0090(9) 0.0087(9)
C16 0.0243(10) 0.0245(11) 0.0188(10) 0.0055(8) 0.0079(8) 0.0051(8)
C4 0.0236(10) 0.0208(10) 0.0281(11) 0.0133(9) 0.0074(8) 0.0034(8)
C17 0.0336(12) 0.0229(10) 0.0186(10) 0.0059(8) 0.0115(9) 0.0022(9)
C15 0.0317(11) 0.0235(11) 0.0206(10) 0.0119(9) 0.0100(9) 0.0079(9)
C7 0.0295(11) 0.0204(10) 0.0166(10) 0.0057(8) 0.0076(8) 0.0083(8)
C5 0.0385(13) 0.0202(10) 0.0208(10) 0.0107(9) 0.0117(9) 0.0064(9)
C2 0.0410(13) 0.0221(11) 0.0199(10) 0.0081(8) 0.0119(9) 0.0109(9)
C12 0.0288(11) 0.0247(11) 0.0306(12) 0.0083(9) 0.0148(9) 0.0040(9)
C18 0.0361(12) 0.0286(11) 0.0177(10) 0.0093(9) 0.0085(9) 0.0083(9)
C25 0.0342(12) 0.0183(10) 0.0341(12) 0.0042(9) 0.0095(10) 0.0010(9)
C3 0.0291(11) 0.0235(11) 0.0228(11) 0.0091(9) 0.0021(9) 0.0064(9)
C9 0.0416(13) 0.0237(11) 0.0173(10) 0.0086(8) 0.0091(9) 0.0123(9)
C10 0.0446(13) 0.0183(10) 0.0252(11) 0.0084(9) 0.0198(10) 0.0092(9)
C22 0.0209(10) 0.0258(11) 0.0327(12) 0.0099(9) 0.0062(9) -0.0028(8)
C8 0.0294(12) 0.0409(13) 0.0232(11) 0.0127(10) 0.0016(9) 0.0052(10)
C19 0.0354(12) 0.0289(11) 0.0205(10) 0.0060(9) 0.0059(9) 0.0088(10)
C23 0.0264(12) 0.0340(13) 0.0444(15) 0.0045(11) 0.0156(11) 0.0068(10)
C26 0.0493(15) 0.0252(12) 0.0420(14) 0.0162(11) 0.0269(12) 0.0049(11)
C20 0.0371(13) 0.0290(12) 0.0376(13) 0.0180(11) -0.0032(11) -0.0016(10)
C14 0.0219(11) 0.0546(16) 0.0360(13) 0.0220(12) 0.0065(10) 0.0083(11)
C27 0.0524(16) 0.0280(12) 0.0439(15) 0.0227(11) 0.0117(12) 0.0139(11)
C11 0.0628(17) 0.0265(12) 0.0358(13) 0.0163(11) 0.0283(13) 0.0100(11)
C24 0.0367(13) 0.0366(13) 0.0316(13) 0.0105(11) -0.0049(10) 0.0094(11)
C21 0.0380(15) 0.0298(14) 0.086(2) 0.0155(15) 0.0058(15) 0.0125(12)
C28 0.0513(18) 0.064(2) 0.069(2) 0.0339(18) 0.0154(16) 0.0108(16)
C30 0.071(2) 0.071(2) 0.0498(19) 0.0281(17) 0.0215(17) 0.0152(18)
C29 0.071(2) 0.070(2) 0.061(2) 0.0266(19) 0.0112(18) 0.0060(19)

loop_
_atom_type_symbol
_atom_type_description
_atom_type_scat_dispersion_real
_atom_type_scat_dispersion_imag
_atom_type_scat_source
C C 0.0033 0.0016 'International Tables Vol C Tables 4.2.6.8 and 6.1.1.4'
H H 0.0000 0.0000 'International Tables Vol C Tables 4.2.6.8 and 6.1.1.4'
Al Al 0.0645 0.0514 'International Tables Vol C Tables 4.2.6.8 and 6.1.1.4'
K K 0.2009 0.2494 'International Tables Vol C Tables 4.2.6.8 and 6.1.1.4'
N N 0.0061 0.0033 'International Tables Vol C Tables 4.2.6.8 and 6.1.1.4'
Si Si 0.0817 0.0704 'International Tables Vol C Tables 4.2.6.8 and 6.1.1.4'

loop_
_geom_angle_atom_site_label_1
_geom_angle_atom_site_label_2
_geom_angle_atom_site_label_3
_geom_angle
_geom_angle_site_symmetry_1
_geom_angle_site_symmetry_3
_geom_angle_publ_flag
Al03 K001 C17 75.33(4) . . ?
Al03 K001 C5 114.69(4) . 2_766 ?
Al03 K001 C18 114.55(4) . . ?
Al03 K001 H 26.6(6) . . ?
N2 K001 Al03 33.46(4) . . ?
N2 K001 C4 142.58(6) . 2_766 ?
N2 K001 C17 45.60(5) . . ?
N2 K001 C5 117.89(5) . 2_766 ?
N2 K001 C2 126.18(6) . 2_766 ?
N2 K001 C18 85.79(5) . . ?
N2 K001 C3 150.64(6) . 2_766 ?
N2 K001 H 59.5(6) . . ?
N3 K001 Al03 92.43(4) . . ?
N3 K001 N2 67.75(5) . . ?
N3 K001 C4 134.30(6) . 2_766 ?
N3 K001 C17 24.40(5) . . ?
N3 K001 C5 136.58(5) . 2_766 ?
N3 K001 C2 92.75(6) . 2_766 ?
N3 K001 C18 23.47(5) . . ?
N3 K001 C3 109.61(6) . 2_766 ?
N3 K001 H 106.6(6) . . ?
C4 K001 Al03 131.68(4) 2_766 . ?
C4 K001 C17 142.14(6) 2_766 . ?
C4 K001 C5 24.77(5) 2_766 2_766 ?
C4 K001 C2 43.58(5) 2_766 2_766 ?
C4 K001 C18 110.90(6) 2_766 . ?
C4 K001 H 118.5(6) 2_766 . ?
C17 K001 C5 129.85(5) . 2_766 ?
C17 K001 C18 40.29(5) . . ?
C17 K001 H 96.4(6) . . ?
C5 K001 C18 115.47(5) 2_766 . ?
C5 K001 H 112.5(6) 2_766 . ?
C2 K001 Al03 150.92(5) 2_766 . ?
C2 K001 C17 99.22(6) 2_766 . ?
C2 K001 C5 47.35(5) 2_766 2_766 ?
C2 K001 C18 69.63(5) 2_766 . ?
C2 K001 H 159.8(6) 2_766 . ?
C18 K001 H 130.0(6) . . ?
C3 K001 Al03 156.52(5) 2_766 . ?
C3 K001 C4 25.11(6) 2_766 2_766 ?
C3 K001 C17 122.60(6) 2_766 . ?
C3 K001 C5 42.90(6) 2_766 2_766 ?
C3 K001 C2 26.10(6) 2_766 2_766 ?
C3 K001 C18 86.51(6) 2_766 . ?
C3 K001 H 141.0(6) 2_766 . ?
N4 Si02 C22 111.97(9) . . ?
N4 Si02 C23 111.66(10) . . ?
N4 Si02 C24 112.91(11) . . ?
C22 Si02 C23 105.87(12) . . ?
C22 Si02 C24 105.51(11) . . ?
C23 Si02 C24 108.48(13) . . ?
K001 Al03 H 51.5(10) . . ?
N2 Al03 K001 58.76(6) . . ?
N2 Al03 N1 89.11(8) . . ?
N2 Al03 H 108.9(10) . . ?
N4 Al03 K001 139.28(6) . . ?
N4 Al03 N2 117.60(8) . . ?
N4 Al03 N1 123.18(8) . . ?
N4 Al03 H 106.2(11) . . ?
N1 Al03 K001 97.52(6) . . ?
N1 Al03 H 110.8(11) . . ?
N4 Si04 C25 111.58(10) . . ?
N4 Si04 C26 111.92(10) . . ?
N4 Si04 C27 113.61(11) . . ?
C25 Si04 C27 105.25(12) . . ?
C26 Si04 C25 107.74(12) . . ?
C26 Si04 C27 106.28(12) . . ?
Al03 N2 K001 87.78(7) . . ?
C16 N2 K001 105.78(12) . . ?
C16 N2 Al03 125.20(14) . . ?
C15 N2 K001 110.27(13) . . ?
C15 N2 Al03 111.98(13) . . ?
C15 N2 C16 112.02(16) . . ?
Si02 N4 Al03 121.29(9) . . ?
Si02 N4 Si04 122.50(10) . . ?
Si04 N4 Al03 115.50(9) . . ?
C17 N3 K001 104.45(12) . . ?
C17 N3 C20 112.14(18) . . ?
C18 N3 K001 107.29(13) . . ?
C18 N3 C17 109.47(17) . . ?
C18 N3 C20 112.23(18) . . ?
C20 N3 K001 110.87(14) . . ?
C1 N1 Al03 132.85(14) . . ?
C1 N1 C5 114.74(16) . . ?
C5 N1 Al03 111.31(13) . . ?
N1 C1 C6 117.75(17) . . ?
N1 C1 C2 122.72(19) . . ?
C2 C1 C6 119.51(18) . . ?
C13 C6 C1 119.80(18) . . ?
C7 C6 C1 120.27(19) . . ?
C7 C6 C13 119.78(19) . . ?
C6 C13 C14 121.5(2) . . ?
C12 C13 C6 119.1(2) . . ?
C12 C13 C14 119.4(2) . . ?
N2 C16 H16A 108.5 . . ?
N2 C16 H16B 108.5 . . ?
N2 C16 C17 115.04(18) . . ?
H16A C16 H16B 107.5 . . ?
C17 C16 H16A 108.5 . . ?
C17 C16 H16B 108.5 . . ?
K001 C4 H4 119.8 2_766 . ?
C5 C4 K001 90.29(13) . 2_766 ?
C5 C4 H4 119.8 . . ?
C3 C4 K001 71.79(13) . 2_766 ?
C3 C4 H4 119.8 . . ?
C3 C4 C5 118.71(19) . . ?
N3 C17 C16 114.37(17) . . ?
N3 C17 H17A 108.7 . . ?
N3 C17 H17B 108.7 . . ?
C16 C17 H17A 108.7 . . ?
C16 C17 H17B 108.7 . . ?
H17A C17 H17B 107.6 . . ?
N2 C15 H15A 109.6 . . ?
N2 C15 H15B 109.6 . . ?
N2 C15 C5 110.31(17) . . ?
H15A C15 H15B 108.1 . . ?
C5 C15 H15A 109.6 . . ?
C5 C15 H15B 109.6 . . ?
C6 C7 C8 121.12(19) . . ?
C9 C7 C6 119.0(2) . . ?
C9 C7 C8 119.8(2) . . ?
K001 C5 H5 44.8(15) 2_766 . ?
N1 C5 K001 110.82(12) . 2_766 ?
N1 C5 C4 113.19(18) . . ?
N1 C5 C15 110.41(17) . . ?
N1 C5 H5 103.2(15) . . ?
C4 C5 K001 64.93(12) . 2_766 ?
C4 C5 C15 114.57(19) . . ?
C4 C5 H5 108.5(15) . . ?
C15 C5 K001 134.10(14) . 2_766 ?
C15 C5 H5 106.1(15) . . ?
K001 C2 H2 116.9 2_766 . ?
C1 C2 K001 111.13(14) . 2_766 ?
C1 C2 H2 116.9 . . ?
C1 C2 C3 118.10(19) . . ?
C3 C2 K001 66.93(12) . 2_766 ?
C3 C2 H2 116.9 . . ?
C13 C12 H12 119.1 . . ?
C10 C12 C13 121.9(2) . . ?
C10 C12 H12 119.1 . . ?
N3 C18 H18A 108.8 . . ?
N3 C18 H18B 108.8 . . ?
N3 C18 C19 113.64(18) . . ?
H18A C18 H18B 107.7 . . ?
C19 C18 H18A 108.8 . . ?
C19 C18 H18B 108.8 . . ?
Si04 C25 H25A 109.5 . . ?
Si04 C25 H25B 109.5 . . ?
Si04 C25 H25C 109.5 . . ?
H25A C25 H25B 109.5 . . ?
H25A C25 H25C 109.5 . . ?
H25B C25 H25C 109.5 . . ?
K001 C3 H3 119.2 2_766 . ?
C4 C3 K001 83.09(13) . 2_766 ?
C4 C3 C2 117.7(2) . . ?
C4 C3 H3 119.2 . . ?
C2 C3 K001 86.96(13) . 2_766 ?
C2 C3 H3 119.2 . . ?
C7 C9 H9 119.0 . . ?
C10 C9 C7 122.1(2) . . ?
C10 C9 H9 119.0 . . ?
C12 C10 C11 121.5(2) . . ?
C9 C10 C12 118.1(2) . . ?
C9 C10 C11 120.4(2) . . ?
Si02 C22 H22A 109.5 . . ?
Si02 C22 H22B 109.5 . . ?
Si02 C22 H22C 109.5 . . ?
H22A C22 H22B 109.5 . . ?
H22A C22 H22C 109.5 . . ?
H22B C22 H22C 109.5 . . ?
C7 C8 H8A 109.5 . . ?
C7 C8 H8B 109.5 . . ?
C7 C8 H8C 109.5 . . ?
H8A C8 H8B 109.5 . . ?
H8A C8 H8C 109.5 . . ?
H8B C8 H8C 109.5 . . ?
C18 C19 H19A 109.5 . . ?
C18 C19 H19B 109.5 . . ?
C18 C19 H19C 109.5 . . ?
H19A C19 H19B 109.5 . . ?
H19A C19 H19C 109.5 . . ?
H19B C19 H19C 109.5 . . ?
Si02 C23 H23A 109.5 . . ?
Si02 C23 H23B 109.5 . . ?
Si02 C23 H23C 109.5 . . ?
H23A C23 H23B 109.5 . . ?
H23A C23 H23C 109.5 . . ?
H23B C23 H23C 109.5 . . ?
Si04 C26 H26A 109.5 . . ?
Si04 C26 H26B 109.5 . . ?
Si04 C26 H26C 109.5 . . ?
H26A C26 H26B 109.5 . . ?
H26A C26 H26C 109.5 . . ?
H26B C26 H26C 109.5 . . ?
N3 C20 H20A 108.1 . . ?
N3 C20 H20B 108.1 . . ?
N3 C20 C21 116.7(2) . . ?
H20A C20 H20B 107.3 . . ?
C21 C20 H20A 108.1 . . ?
C21 C20 H20B 108.1 . . ?
C13 C14 H14A 109.5 . . ?
C13 C14 H14B 109.5 . . ?
C13 C14 H14C 109.5 . . ?
H14A C14 H14B 109.5 . . ?
H14A C14 H14C 109.5 . . ?
H14B C14 H14C 109.5 . . ?
Si04 C27 H27A 109.5 . . ?
Si04 C27 H27B 109.5 . . ?
Si04 C27 H27C 109.5 . . ?
H27A C27 H27B 109.5 . . ?
H27A C27 H27C 109.5 . . ?
H27B C27 H27C 109.5 . . ?
C10 C11 H11A 109.5 . . ?
C10 C11 H11B 109.5 . . ?
C10 C11 H11C 109.5 . . ?
H11A C11 H11B 109.5 . . ?
H11A C11 H11C 109.5 . . ?
H11B C11 H11C 109.5 . . ?
Si02 C24 H24A 109.5 . . ?
Si02 C24 H24B 109.5 . . ?
Si02 C24 H24C 109.5 . . ?
H24A C24 H24B 109.5 . . ?
H24A C24 H24C 109.5 . . ?
H24B C24 H24C 109.5 . . ?
C20 C21 H21A 109.5 . . ?
C20 C21 H21B 109.5 . . ?
C20 C21 H21C 109.5 . . ?
H21A C21 H21B 109.5 . . ?
H21A C21 H21C 109.5 . . ?
H21B C21 H21C 109.5 . . ?
H28A C28 H28B 109.5 . . ?
H28A C28 H28C 109.5 . . ?
H28B C28 H28C 109.5 . . ?
C29 C28 H28A 109.5 . . ?
C29 C28 H28B 109.5 . . ?
C29 C28 H28C 109.5 . . ?
C30 C30 H30A 107.4 2_655 . ?
C30 C30 H30B 107.4 2_655 . ?
H30A C30 H30B 106.9 . . ?
C29 C30 C30 119.8(4) . 2_655 ?
C29 C30 H30A 107.4 . . ?
C29 C30 H30B 107.4 . . ?
C28 C29 H29A 108.7 . . ?
C28 C29 H29B 108.7 . . ?
C30 C29 C28 114.4(3) . . ?
C30 C29 H29A 108.7 . . ?
C30 C29 H29B 108.7 . . ?
H29A C29 H29B 107.6 . . ?

loop_
_geom_bond_atom_site_label_1
_geom_bond_atom_site_label_2
_geom_bond_distance
_geom_bond_site_symmetry_2
_geom_bond_publ_flag
K001 Al03 3.3630(8) . ?
K001 N2 2.8774(19) . ?
K001 N3 2.7904(19) . ?
K001 C4 3.184(2) 2_766 ?
K001 C17 3.469(2) . ?
K001 C5 3.515(2) 2_766 ?
K001 C2 3.306(2) 2_766 ?
K001 C18 3.518(2) . ?
K001 C3 3.046(2) 2_766 ?
K001 H 2.69(3) . ?
Si02 N4 1.7216(17) . ?
Si02 C22 1.868(2) . ?
Si02 C23 1.878(2) . ?
Si02 C24 1.878(3) . ?
Al03 N2 1.8558(18) . ?
Al03 N4 1.8465(18) . ?
Al03 N1 1.8843(17) . ?
Al03 H 1.54(3) . ?
Si04 N4 1.7256(17) . ?
Si04 C25 1.877(2) . ?
Si04 C26 1.869(2) . ?
Si04 C27 1.877(3) . ?
N2 C16 1.459(3) . ?
N2 C15 1.454(3) . ?
N3 C17 1.480(3) . ?
N3 C18 1.467(3) . ?
N3 C20 1.481(3) . ?
N1 C1 1.361(3) . ?
N1 C5 1.465(3) . ?
C1 C6 1.502(3) . ?
C1 C2 1.365(3) . ?
C6 C13 1.403(3) . ?
C6 C7 1.402(3) . ?
C13 C12 1.390(3) . ?
C13 C14 1.505(3) . ?
C16 H16A 0.9900 . ?
C16 H16B 0.9900 . ?
C16 C17 1.527(3) . ?
C4 H4 1.0000 . ?
C4 C5 1.473(3) . ?
C4 C3 1.361(3) . ?
C17 H17A 0.9900 . ?
C17 H17B 0.9900 . ?
C15 H15A 0.9900 . ?
C15 H15B 0.9900 . ?
C15 C5 1.521(3) . ?
C7 C9 1.390(3) . ?
C7 C8 1.509(3) . ?
C5 H5 1.13(3) . ?
C2 H2 1.0000 . ?
C2 C3 1.457(3) . ?
C12 H12 0.9500 . ?
C12 C10 1.387(3) . ?
C18 H18A 0.9900 . ?
C18 H18B 0.9900 . ?
C18 C19 1.520(3) . ?
C25 H25A 0.9800 . ?
C25 H25B 0.9800 . ?
C25 H25C 0.9800 . ?
C3 H3 1.0000 . ?
C9 H9 0.9500 . ?
C9 C10 1.385(3) . ?
C10 C11 1.510(3) . ?
C22 H22A 0.9800 . ?
C22 H22B 0.9800 . ?
C22 H22C 0.9800 . ?
C8 H8A 0.9800 . ?
C8 H8B 0.9800 . ?
C8 H8C 0.9800 . ?
C19 H19A 0.9800 . ?
C19 H19B 0.9800 . ?
C19 H19C 0.9800 . ?
C23 H23A 0.9800 . ?
C23 H23B 0.9800 . ?
C23 H23C 0.9800 . ?
C26 H26A 0.9800 . ?
C26 H26B 0.9800 . ?
C26 H26C 0.9800 . ?
C20 H20A 0.9900 . ?
C20 H20B 0.9900 . ?
C20 C21 1.525(4) . ?
C14 H14A 0.9800 . ?
C14 H14B 0.9800 . ?
C14 H14C 0.9800 . ?
C27 H27A 0.9800 . ?
C27 H27B 0.9800 . ?
C27 H27C 0.9800 . ?
C11 H11A 0.9800 . ?
C11 H11B 0.9800 . ?
C11 H11C 0.9800 . ?
C24 H24A 0.9800 . ?
C24 H24B 0.9800 . ?
C24 H24C 0.9800 . ?
C21 H21A 0.9800 . ?
C21 H21B 0.9800 . ?
C21 H21C 0.9800 . ?
C28 H28A 0.9800 . ?
C28 H28B 0.9800 . ?
C28 H28C 0.9800 . ?
C28 C29 1.508(5) . ?
C30 C30 1.501(7) 2_655 ?
C30 H30A 0.9900 . ?
C30 H30B 0.9900 . ?
C30 C29 1.461(5) . ?
C29 H29A 0.9900 . ?
C29 H29B 0.9900 . ?

loop_
_geom_torsion_atom_site_label_1
_geom_torsion_atom_site_label_2
_geom_torsion_atom_site_label_3
_geom_torsion_atom_site_label_4
_geom_torsion
_geom_torsion_site_symmetry_1
_geom_torsion_site_symmetry_2
_geom_torsion_site_symmetry_3
_geom_torsion_site_symmetry_4
_geom_torsion_publ_flag
K001 Al03 N2 C16 107.80(17) . . . . ?
K001 Al03 N2 C15 -110.99(15) . . . . ?
K001 Al03 N4 Si02 -125.86(9) . . . . ?
K001 Al03 N4 Si04 44.73(14) . . . . ?
K001 Al03 N1 C1 -113.66(18) . . . . ?
K001 Al03 N1 C5 53.39(14) . . . . ?
K001 N2 C16 C17 -39.85(19) . . . . ?
K001 N2 C15 C5 -71.20(18) . . . . ?
K001 N3 C17 C16 -53.97(19) . . . . ?
K001 N3 C18 C19 62.4(2) . . . . ?
K001 N3 C20 C21 176.04(19) . . . . ?
K001 C4 C5 N1 103.09(16) 2_766 . . . ?
K001 C4 C5 C15 -129.11(17) 2_766 . . . ?
K001 C4 C3 C2 -82.89(19) 2_766 . . . ?
K001 C2 C3 C4 80.57(19) 2_766 . . . ?
Al03 N2 C16 C17 -138.48(16) . . . . ?
Al03 N2 C15 C5 24.8(2) . . . . ?
Al03 N1 C1 C6 2.9(3) . . . . ?
Al03 N1 C1 C2 -175.33(17) . . . . ?
Al03 N1 C5 K001 -139.86(8) . . . 2_766 ?
Al03 N1 C5 C4 149.42(16) . . . . ?
Al03 N1 C5 C15 19.5(2) . . . . ?
N2 Al03 N4 Si02 -52.71(14) . . . . ?
N2 Al03 N4 Si04 117.89(10) . . . . ?
N2 Al03 N1 C1 -171.97(19) . . . . ?
N2 Al03 N1 C5 -4.92(15) . . . . ?
N2 C16 C17 N3 70.8(2) . . . . ?
N2 C15 C5 K001 124.18(17) . . . 2_766 ?
N2 C15 C5 N1 -28.5(2) . . . . ?
N2 C15 C5 C4 -157.69(18) . . . . ?
N4 Al03 N2 K001 -133.09(7) . . . . ?
N4 Al03 N2 C16 -25.29(19) . . . . ?
N4 Al03 N2 C15 115.92(14) . . . . ?
N4 Al03 N1 C1 65.1(2) . . . . ?
N4 Al03 N1 C5 -127.85(14) . . . . ?
N1 Al03 N2 K001 99.35(6) . . . . ?
N1 Al03 N2 C16 -152.85(17) . . . . ?
N1 Al03 N2 C15 -11.64(15) . . . . ?
N1 Al03 N4 Si02 56.01(14) . . . . ?
N1 Al03 N4 Si04 -133.39(10) . . . . ?
N1 C1 C6 C13 83.6(2) . . . . ?
N1 C1 C6 C7 -100.7(2) . . . . ?
N1 C1 C2 K001 -60.2(2) . . . 2_766 ?
N1 C1 C2 C3 14.1(3) . . . . ?
C1 N1 C5 K001 29.7(2) . . . 2_766 ?
C1 N1 C5 C4 -41.0(3) . . . . ?
C1 N1 C5 C15 -170.94(18) . . . . ?
C1 C6 C13 C12 174.99(19) . . . . ?
C1 C6 C13 C14 -2.9(3) . . . . ?
C1 C6 C7 C9 -175.15(18) . . . . ?
C1 C6 C7 C8 3.0(3) . . . . ?
C1 C2 C3 K001 -102.5(2) . . . 2_766 ?
C1 C2 C3 C4 -21.9(3) . . . . ?
C6 C1 C2 K001 121.53(17) . . . 2_766 ?
C6 C1 C2 C3 -164.13(19) . . . . ?
C6 C13 C12 C10 0.3(3) . . . . ?
C6 C7 C9 C10 0.1(3) . . . . ?
C13 C6 C7 C9 0.5(3) . . . . ?
C13 C6 C7 C8 178.7(2) . . . . ?
C13 C12 C10 C9 0.2(3) . . . . ?
C13 C12 C10 C11 -178.9(2) . . . . ?
C16 N2 C15 C5 171.28(18) . . . . ?
C17 N3 C18 C19 175.20(18) . . . . ?
C17 N3 C20 C21 59.7(3) . . . . ?
C15 N2 C16 C17 80.3(2) . . . . ?
C7 C6 C13 C12 -0.7(3) . . . . ?
C7 C6 C13 C14 -178.6(2) . . . . ?
C7 C9 C10 C12 -0.4(3) . . . . ?
C7 C9 C10 C11 178.7(2) . . . . ?
C5 N1 C1 C6 -163.78(18) . . . . ?
C5 N1 C1 C2 18.0(3) . . . . ?
C5 C4 C3 K001 79.98(19) . . . 2_766 ?
C5 C4 C3 C2 -2.9(3) . . . . ?
C2 C1 C6 C13 -98.1(2) . . . . ?
C2 C1 C6 C7 77.6(3) . . . . ?
C18 N3 C17 C16 -168.60(18) . . . . ?
C18 N3 C20 C21 -64.0(3) . . . . ?
C25 Si04 N4 Si02 113.81(13) . . . . ?
C25 Si04 N4 Al03 -56.67(13) . . . . ?
C3 C4 C5 K001 -69.30(18) . . . 2_766 ?
C3 C4 C5 N1 33.8(3) . . . . ?
C3 C4 C5 C15 161.6(2) . . . . ?
C22 Si02 N4 Al03 -12.42(15) . . . . ?
C22 Si02 N4 Si04 177.65(11) . . . . ?
C8 C7 C9 C10 -178.1(2) . . . . ?
C23 Si02 N4 Al03 106.11(14) . . . . ?
C23 Si02 N4 Si04 -63.83(15) . . . . ?
C26 Si04 N4 Si02 -125.37(14) . . . . ?
C26 Si04 N4 Al03 64.16(14) . . . . ?
C20 N3 C17 C16 66.2(2) . . . . ?
C20 N3 C18 C19 -59.6(3) . . . . ?
C14 C13 C12 C10 178.3(2) . . . . ?
C27 Si04 N4 Si02 -4.99(16) . . . . ?
C27 Si04 N4 Al03 -175.46(11) . . . . ?
C24 Si02 N4 Al03 -131.33(12) . . . . ?
C24 Si02 N4 Si04 58.74(15) . . . . ?
C30 C30 C29 C28 -177.5(4) 2_655 . . . ?
